data_7063945
loop_
_publ_author_name
'Leitner, Zden\<ek'
'C\'isa\<rov\'a, Ivana'
'Kalb\'a\<cov\'a Vejpravov\'a, Jana'
'\<St\<epni\<cka, Petr'

_publ_section_title
;
 Synthesis and coordination behaviour of a protic phosphinoferrocene
 amidine
;
_journal_issue 36
_journal_name_full 'New Journal of Chemistry'
_journal_page_first 15723
_journal_page_last 15735
_journal_paper_doi 10.1039/D5NJ02886H
_journal_volume 49
_journal_year 2025
_chemical_formula_moiety 'C26 H27 Cl2 Fe N2 Ni P'
_chemical_formula_sum 'C26 H27 Cl2 Fe N2 Ni P'
_chemical_formula_weight 583.92
_space_group_crystal_system monoclinic
_space_group_IT_number 14
_space_group_name_Hall '-P 2ybc'
_space_group_name_H-M_alt 'P 1 21/c 1'
_atom_sites_solution_hydrogens mixed
_atom_sites_solution_primary direct
_atom_sites_solution_secondary difmap
_audit_creation_method SHELXL-2017/1
_audit_update_record
;
2025-07-02 deposited with the CCDC.	2025-08-04 downloaded from the CCDC.
;
_cell_angle_alpha 90
_cell_angle_beta 111.1565(16)
_cell_angle_gamma 90
_cell_formula_units_Z 4
_cell_length_a 9.1189(5)
_cell_length_b 24.8822(11)
_cell_length_c 11.6949(6)
_cell_measurement_reflns_used 9775
_cell_measurement_temperature 120(2)
_cell_measurement_theta_max 28.3
_cell_measurement_theta_min 2.5
_cell_volume 2474.7(2)
_computing_cell_refinement 'SAINT V8.40B (Bruker AXS LLC, 2019)'
_computing_data_collection 'Bruker Instrument Service v8.5.0.27 Release'
_computing_data_reduction 'SAINT V8.40B (Bruker AXS LLC, 2019)'
_computing_molecular_graphics 'PLATON (Spek, 2017)'
_computing_publication_material 'PLATON (Spek, 2017)'
_computing_structure_refinement 'SHELXL-2017/1 (Sheldrick, 2017)'
_computing_structure_solution 'SHELXT 2018 (Sheldrick, 2018)'
_diffrn_ambient_temperature 120(2)
_diffrn_measured_fraction_theta_full 0.998
_diffrn_measured_fraction_theta_max 0.998
_diffrn_measurement_device_type 'Bruker D8 VENTURE Kappa Duo'
_diffrn_measurement_method '\f and \w scans'
_diffrn_radiation_monochromator 'Quazar Mo multilayer optic'
_diffrn_radiation_source 'I\mS micro-focus sealed tube'
_diffrn_radiation_type MoK\a
_diffrn_radiation_wavelength 0.71073
_diffrn_reflns_av_R_equivalents 0.0273
_diffrn_reflns_av_unetI/netI 0.0097
_diffrn_reflns_Laue_measured_fraction_full 0.998
_diffrn_reflns_Laue_measured_fraction_max 0.998
_diffrn_reflns_limit_h_max 12
_diffrn_reflns_limit_h_min -12
_diffrn_reflns_limit_k_max 33
_diffrn_reflns_limit_k_min -33
_diffrn_reflns_limit_l_max 15
_diffrn_reflns_limit_l_min -15
_diffrn_reflns_number 131385
_diffrn_reflns_point_group_measured_fraction_full 0.998
_diffrn_reflns_point_group_measured_fraction_max 0.998
_diffrn_reflns_theta_full 25.242
_diffrn_reflns_theta_max 28.298
_diffrn_reflns_theta_min 2.039
_exptl_absorpt_coefficient_mu 1.646
_exptl_absorpt_correction_T_max 0.69
_exptl_absorpt_correction_T_min 0.62
_exptl_absorpt_correction_type multi-scan
_exptl_absorpt_process_details
;
Krause, L., Herbst-Irmer, R., Sheldrick, G. M., Stalke, D. (2015).
J. Appl. Cryst. 48, 3-10.
;
_exptl_crystal_colour red-green
_exptl_crystal_density_diffrn 1.567
_exptl_crystal_description prism
_exptl_crystal_F_000 1200
_exptl_crystal_size_max 0.31
_exptl_crystal_size_mid 0.25
_exptl_crystal_size_min 0.25
_refine_diff_density_max 0.809
_refine_diff_density_min -0.551
_refine_diff_density_rms 0.063
_refine_ls_extinction_method none
_refine_ls_goodness_of_fit_ref 1.200
_refine_ls_hydrogen_treatment constr
_refine_ls_matrix_type full
_refine_ls_number_parameters 300
_refine_ls_number_reflns 6137
_refine_ls_number_restraints 0
_refine_ls_restrained_S_all 1.200
_refine_ls_R_factor_all 0.0293
_refine_ls_R_factor_gt 0.0290
_refine_ls_shift/su_max 0.002
_refine_ls_shift/su_mean 0.000
_refine_ls_structure_factor_coef Fsqd
_refine_ls_weighting_details 'w=1/[\s^2^(Fo^2^)+(0.0194P)^2^+2.8980P] where P=(Fo^2^+2Fc^2^)/3'
_refine_ls_weighting_scheme calc
_refine_ls_wR_factor_gt 0.0683
_refine_ls_wR_factor_ref 0.0684
_reflns_Friedel_coverage 0.000
_reflns_number_gt 6070
_reflns_number_total 6137
_reflns_threshold_expression 'I > 2\s(I)'
_cod_data_source_file d5nj02886h2.cif
_cod_data_source_block zl292
_cod_depositor_comments 'Adding full bibliography for 7063939--7063948.cif.'
_cod_original_sg_symbol_H-M 'P 21/c'
_cod_database_code 7063945
_shelx_shelxl_version_number 2017/1
_shelx_space_group_comment
;
The symmetry employed for this shelxl refinement is uniquely defined
by the following loop, which should always be used as a source of
symmetry information in preference to the above space-group names.
They are only intended as comments.
;
_shelx_estimated_absorpt_t_min 0.629
_shelx_estimated_absorpt_t_max 0.684

loop_
_space_group_symop_operation_xyz
'x, y, z'
'-x, y+1/2, -z+1/2'
'-x, -y, -z'
'x, -y-1/2, z-1/2'

loop_
_atom_site_label
_atom_site_type_symbol
_atom_site_fract_x
_atom_site_fract_y
_atom_site_fract_z
_atom_site_U_iso_or_equiv
_atom_site_adp_type
_atom_site_occupancy
_atom_site_site_symmetry_order
_atom_site_calc_flag
_atom_site_refinement_flags_posn
_atom_site_refinement_flags_adp
_atom_site_refinement_flags_occupancy
_atom_site_disorder_assembly
_atom_site_disorder_group
Ni1 Ni 0.54677(3) 0.68280(2) 0.19772(2) 0.01687(6) Uani 1 1 d . . . . .
Cl1 Cl 0.77228(5) 0.71281(2) 0.18108(4) 0.02080(9) Uani 1 1 d . . . . .
Cl2 Cl 0.34511(5) 0.65635(2) 0.03506(4) 0.02392(10) Uani 1 1 d . . . . .
Fe1 Fe 0.34106(3) 0.63260(2) 0.40643(2) 0.01781(6) Uani 1 1 d . . . . .
P1 P 0.63032(5) 0.60610(2) 0.31018(4) 0.01479(9) Uani 1 1 d . . . . .
N1 N 0.50281(17) 0.72908(6) 0.31956(14) 0.0175(3) Uani 1 1 d . . . . .
N2 N 0.6790(2) 0.79935(6) 0.34113(15) 0.0228(3) Uani 1 1 d . . . . .
H2N H 0.725563 0.781206 0.291667 0.027 Uiso 1 1 d R U . . .
C1 C 0.3936(2) 0.71033(7) 0.37210(17) 0.0195(3) Uani 1 1 d . . . . .
C2 C 0.2317(2) 0.69913(8) 0.30820(19) 0.0241(4) Uani 1 1 d . . . . .
H2 H 0.177724 0.700596 0.221952 0.029 Uiso 1 1 calc R U . . .
C3 C 0.1651(2) 0.68528(9) 0.3975(2) 0.0299(4) Uani 1 1 d . . . . .
H3 H 0.058128 0.676288 0.380946 0.036 Uiso 1 1 calc R U . . .
C4 C 0.2854(3) 0.68719(9) 0.5153(2) 0.0293(4) Uani 1 1 d . . . . .
H4 H 0.273235 0.679734 0.590998 0.035 Uiso 1 1 calc R U . . .
C5 C 0.4275(2) 0.70224(8) 0.49989(18) 0.0234(4) Uani 1 1 d . . . . .
H5 H 0.527387 0.706207 0.563413 0.028 Uiso 1 1 calc R U . . .
C6 C 0.4796(2) 0.57978(7) 0.35850(16) 0.0171(3) Uani 1 1 d . . . . .
C7 C 0.3167(2) 0.57305(7) 0.28214(17) 0.0213(4) Uani 1 1 d . . . . .
H7 H 0.272942 0.577033 0.195566 0.026 Uiso 1 1 calc R U . . .
C8 C 0.2331(2) 0.55932(8) 0.36006(19) 0.0256(4) Uani 1 1 d . . . . .
H8 H 0.123669 0.552076 0.334170 0.031 Uiso 1 1 calc R U . . .
C9 C 0.3409(2) 0.55830(8) 0.48270(19) 0.0254(4) Uani 1 1 d . . . . .
H9 H 0.315592 0.550641 0.552988 0.030 Uiso 1 1 calc R U . . .
C10 C 0.4932(2) 0.57062(7) 0.48312(17) 0.0206(3) Uani 1 1 d . . . . .
H10 H 0.587245 0.572476 0.553277 0.025 Uiso 1 1 calc R U . . .
C11 C 0.5656(2) 0.77536(7) 0.36580(16) 0.0200(3) Uani 1 1 d . . . . .
H11 H 0.526087 0.792758 0.421067 0.024 Uiso 1 1 calc R U . . .
C12 C 0.6816(2) 0.55336(7) 0.22384(15) 0.0175(3) Uani 1 1 d . . . . .
C13 C 0.5996(2) 0.50490(7) 0.19573(17) 0.0211(3) Uani 1 1 d . . . . .
H13 H 0.517579 0.497816 0.225678 0.025 Uiso 1 1 calc R U . . .
C14 C 0.6379(2) 0.46699(8) 0.12391(18) 0.0256(4) Uani 1 1 d . . . . .
H14 H 0.581366 0.434114 0.104279 0.031 Uiso 1 1 calc R U . . .
C15 C 0.7580(2) 0.47686(8) 0.08089(17) 0.0265(4) Uani 1 1 d . . . . .
H15 H 0.784395 0.450671 0.032419 0.032 Uiso 1 1 calc R U . . .
C16 C 0.8398(3) 0.52497(8) 0.10845(19) 0.0276(4) Uani 1 1 d . . . . .
H16 H 0.922677 0.531589 0.079116 0.033 Uiso 1 1 calc R U . . .
C17 C 0.8015(2) 0.56345(8) 0.17856(18) 0.0231(4) Uani 1 1 d . . . . .
H17 H 0.856503 0.596664 0.195862 0.028 Uiso 1 1 calc R U . . .
C18 C 0.80023(19) 0.61221(7) 0.45153(15) 0.0163(3) Uani 1 1 d . . . . .
C19 C 0.8882(2) 0.56712(7) 0.50709(16) 0.0199(3) Uani 1 1 d . . . . .
H19 H 0.863073 0.532969 0.468636 0.024 Uiso 1 1 calc R U . . .
C20 C 1.0124(2) 0.57205(8) 0.61846(17) 0.0223(4) Uani 1 1 d . . . . .
H20 H 1.071761 0.541246 0.656088 0.027 Uiso 1 1 calc R U . . .
C21 C 1.0501(2) 0.62196(8) 0.67503(17) 0.0211(3) Uani 1 1 d . . . . .
H21 H 1.135241 0.625300 0.751064 0.025 Uiso 1 1 calc R U . . .
C22 C 0.9629(2) 0.66684(7) 0.62012(17) 0.0203(3) Uani 1 1 d . . . . .
H22 H 0.988108 0.700924 0.658917 0.024 Uiso 1 1 calc R U . . .
C23 C 0.8386(2) 0.66214(7) 0.50835(16) 0.0184(3) Uani 1 1 d . . . . .
H23 H 0.779827 0.693056 0.470737 0.022 Uiso 1 1 calc R U . . .
C24 C 0.7484(2) 0.85075(8) 0.39631(18) 0.0236(4) Uani 1 1 d . . . . .
H24 H 0.705298 0.860626 0.460934 0.028 Uiso 1 1 calc R U . . .
C25 C 0.7044(3) 0.89427(8) 0.2991(2) 0.0319(4) Uani 1 1 d . . . . .
H25A H 0.746843 0.885151 0.235564 0.048 Uiso 1 1 calc R U . . .
H25B H 0.748348 0.928699 0.336681 0.048 Uiso 1 1 calc R U . . .
H25C H 0.589662 0.897112 0.262137 0.048 Uiso 1 1 calc R U . . .
C26 C 0.9246(3) 0.84373(10) 0.4559(2) 0.0321(4) Uani 1 1 d . . . . .
H26A H 0.948102 0.817978 0.523593 0.048 Uiso 1 1 calc R U . . .
H26B H 0.973329 0.878410 0.487600 0.048 Uiso 1 1 calc R U . . .
H26C H 0.966619 0.830247 0.395153 0.048 Uiso 1 1 calc R U . . .

loop_
_atom_site_aniso_label
_atom_site_aniso_U_11
_atom_site_aniso_U_22
_atom_site_aniso_U_33
_atom_site_aniso_U_23
_atom_site_aniso_U_13
_atom_site_aniso_U_12
Ni1 0.01789(11) 0.01557(11) 0.01597(11) 0.00080(8) 0.00470(8) -0.00082(8)
Cl1 0.0210(2) 0.0208(2) 0.0228(2) -0.00052(15) 0.01054(16) -0.00148(15)
Cl2 0.0229(2) 0.0252(2) 0.0198(2) -0.00092(16) 0.00296(16) -0.00596(16)
Fe1 0.01468(12) 0.02036(13) 0.01876(12) -0.00089(9) 0.00648(9) -0.00189(9)
P1 0.01453(19) 0.01392(19) 0.01512(19) -0.00026(15) 0.00438(15) -0.00026(15)
N1 0.0175(7) 0.0158(7) 0.0185(7) -0.0004(5) 0.0054(6) 0.0000(5)
N2 0.0269(8) 0.0211(7) 0.0235(8) -0.0041(6) 0.0128(7) -0.0034(6)
C1 0.0186(8) 0.0178(8) 0.0220(8) -0.0021(6) 0.0074(7) 0.0014(6)
C2 0.0168(8) 0.0242(9) 0.0291(10) 0.0011(7) 0.0056(7) 0.0041(7)
C3 0.0210(9) 0.0317(11) 0.0414(12) -0.0002(9) 0.0164(9) 0.0024(8)
C4 0.0330(11) 0.0302(10) 0.0324(10) -0.0046(8) 0.0209(9) -0.0013(8)
C5 0.0252(9) 0.0234(9) 0.0230(9) -0.0042(7) 0.0103(7) -0.0020(7)
C6 0.0165(8) 0.0150(7) 0.0192(8) -0.0001(6) 0.0058(6) -0.0018(6)
C7 0.0191(8) 0.0213(8) 0.0218(8) -0.0035(7) 0.0052(7) -0.0053(7)
C8 0.0199(9) 0.0252(9) 0.0316(10) -0.0011(8) 0.0092(8) -0.0085(7)
C9 0.0270(9) 0.0244(9) 0.0282(10) 0.0045(7) 0.0142(8) -0.0049(7)
C10 0.0219(8) 0.0197(8) 0.0201(8) 0.0032(7) 0.0073(7) -0.0008(7)
C11 0.0190(8) 0.0200(8) 0.0188(8) 0.0015(6) 0.0042(7) 0.0023(6)
C12 0.0192(8) 0.0166(8) 0.0148(7) 0.0012(6) 0.0040(6) 0.0034(6)
C13 0.0200(8) 0.0202(8) 0.0198(8) -0.0011(7) 0.0030(7) 0.0003(7)
C14 0.0272(9) 0.0205(9) 0.0224(9) -0.0051(7) 0.0010(7) 0.0017(7)
C15 0.0344(10) 0.0242(9) 0.0178(8) -0.0030(7) 0.0055(8) 0.0086(8)
C16 0.0327(10) 0.0282(10) 0.0256(9) 0.0029(8) 0.0149(8) 0.0064(8)
C17 0.0267(9) 0.0194(8) 0.0251(9) 0.0018(7) 0.0118(7) 0.0011(7)
C18 0.0145(7) 0.0185(8) 0.0157(7) 0.0006(6) 0.0054(6) -0.0004(6)
C19 0.0216(8) 0.0166(8) 0.0200(8) 0.0000(6) 0.0059(7) 0.0012(6)
C20 0.0210(8) 0.0222(9) 0.0216(9) 0.0032(7) 0.0051(7) 0.0048(7)
C21 0.0165(8) 0.0270(9) 0.0179(8) -0.0003(7) 0.0040(6) 0.0003(7)
C22 0.0191(8) 0.0198(8) 0.0209(8) -0.0044(7) 0.0058(7) -0.0012(6)
C23 0.0164(8) 0.0174(8) 0.0210(8) 0.0008(6) 0.0062(7) 0.0014(6)
C24 0.0276(9) 0.0211(9) 0.0219(9) -0.0027(7) 0.0086(7) -0.0058(7)
C25 0.0425(12) 0.0225(9) 0.0325(11) 0.0042(8) 0.0159(9) 0.0013(9)
C26 0.0288(10) 0.0379(12) 0.0268(10) -0.0020(9) 0.0067(8) -0.0059(9)

loop_
_atom_type_symbol
_atom_type_description
_atom_type_scat_dispersion_real
_atom_type_scat_dispersion_imag
_atom_type_scat_source
C C 0.0033 0.0016 'International Tables Vol C Tables 4.2.6.8 and 6.1.1.4'
H H 0.0000 0.0000 'International Tables Vol C Tables 4.2.6.8 and 6.1.1.4'
Cl Cl 0.1484 0.1585 'International Tables Vol C Tables 4.2.6.8 and 6.1.1.4'
Fe Fe 0.3463 0.8444 'International Tables Vol C Tables 4.2.6.8 and 6.1.1.4'
N N 0.0061 0.0033 'International Tables Vol C Tables 4.2.6.8 and 6.1.1.4'
Ni Ni 0.3393 1.1124 'International Tables Vol C Tables 4.2.6.8 and 6.1.1.4'
P P 0.1023 0.0942 'International Tables Vol C Tables 4.2.6.8 and 6.1.1.4'

loop_
_geom_angle_atom_site_label_1
_geom_angle_atom_site_label_2
_geom_angle_atom_site_label_3
_geom_angle
_geom_angle_site_symmetry_1
_geom_angle_site_symmetry_3
_geom_angle_publ_flag
N1 Ni1 Cl2 117.99(5) . . ?
N1 Ni1 Cl1 107.23(5) . . ?
Cl2 Ni1 Cl1 121.53(2) . . ?
N1 Ni1 P1 100.56(5) . . ?
Cl2 Ni1 P1 104.295(18) . . ?
Cl1 Ni1 P1 101.570(18) . . ?
C7 Fe1 C6 41.48(7) . . ?
C7 Fe1 C3 123.37(8) . . ?
C6 Fe1 C3 162.30(8) . . ?
C7 Fe1 C4 160.34(8) . . ?
C6 Fe1 C4 156.49(8) . . ?
C3 Fe1 C4 40.56(9) . . ?
C7 Fe1 C5 157.01(8) . . ?
C6 Fe1 C5 122.35(7) . . ?
C3 Fe1 C5 68.21(8) . . ?
C4 Fe1 C5 40.61(8) . . ?
C7 Fe1 C8 40.85(8) . . ?
C6 Fe1 C8 68.87(7) . . ?
C3 Fe1 C8 105.29(9) . . ?
C4 Fe1 C8 123.50(8) . . ?
C5 Fe1 C8 161.64(8) . . ?
C7 Fe1 C10 69.30(8) . . ?
C6 Fe1 C10 41.11(7) . . ?
C3 Fe1 C10 153.94(8) . . ?
C4 Fe1 C10 120.49(8) . . ?
C5 Fe1 C10 109.46(8) . . ?
C8 Fe1 C10 68.38(8) . . ?
C7 Fe1 C9 68.71(8) . . ?
C6 Fe1 C9 68.66(7) . . ?
C3 Fe1 C9 118.41(8) . . ?
C4 Fe1 C9 106.76(9) . . ?
C5 Fe1 C9 126.19(8) . . ?
C8 Fe1 C9 40.39(8) . . ?
C10 Fe1 C9 40.50(7) . . ?
C7 Fe1 C2 106.37(8) . . ?
C6 Fe1 C2 126.14(8) . . ?
C3 Fe1 C2 40.73(8) . . ?
C4 Fe1 C2 68.53(9) . . ?
C5 Fe1 C2 68.45(8) . . ?
C8 Fe1 C2 118.59(8) . . ?
C10 Fe1 C2 164.69(8) . . ?
C9 Fe1 C2 153.07(8) . . ?
C7 Fe1 C1 121.13(7) . . ?
C6 Fe1 C1 109.89(7) . . ?
C3 Fe1 C1 67.85(8) . . ?
C4 Fe1 C1 68.06(8) . . ?
C5 Fe1 C1 40.57(7) . . ?
C8 Fe1 C1 154.68(8) . . ?
C10 Fe1 C1 128.37(7) . . ?
C9 Fe1 C1 164.54(8) . . ?
C2 Fe1 C1 40.33(7) . . ?
C6 P1 C12 107.00(8) . . ?
C6 P1 C18 104.07(8) . . ?
C12 P1 C18 105.05(8) . . ?
C6 P1 Ni1 110.66(6) . . ?
C12 P1 Ni1 112.48(6) . . ?
C18 P1 Ni1 116.80(6) . . ?
C11 N1 C1 112.23(15) . . ?
C11 N1 Ni1 129.40(13) . . ?
C1 N1 Ni1 118.31(11) . . ?
C11 N2 C24 123.20(16) . . ?
C11 N2 H2N 118.7 . . ?
C24 N2 H2N 117.8 . . ?
C2 C1 N1 126.36(17) . . ?
C2 C1 C5 108.33(17) . . ?
N1 C1 C5 125.24(16) . . ?
C2 C1 Fe1 69.45(11) . . ?
N1 C1 Fe1 129.61(12) . . ?
C5 C1 Fe1 69.04(11) . . ?
C1 C2 C3 107.34(18) . . ?
C1 C2 Fe1 70.22(11) . . ?
C3 C2 Fe1 69.23(12) . . ?
C1 C2 H2 126.3 . . ?
C3 C2 H2 126.3 . . ?
Fe1 C2 H2 125.8 . . ?
C4 C3 C2 108.54(18) . . ?
C4 C3 Fe1 69.77(12) . . ?
C2 C3 Fe1 70.05(11) . . ?
C4 C3 H3 125.7 . . ?
C2 C3 H3 125.7 . . ?
Fe1 C3 H3 126.0 . . ?
C3 C4 C5 107.91(18) . . ?
C3 C4 Fe1 69.68(12) . . ?
C5 C4 Fe1 69.77(11) . . ?
C3 C4 H4 126.0 . . ?
C5 C4 H4 126.0 . . ?
Fe1 C4 H4 126.1 . . ?
C4 C5 C1 107.87(17) . . ?
C4 C5 Fe1 69.62(11) . . ?
C1 C5 Fe1 70.39(11) . . ?
C4 C5 H5 126.1 . . ?
C1 C5 H5 126.1 . . ?
Fe1 C5 H5 125.5 . . ?
C10 C6 C7 107.65(15) . . ?
C10 C6 P1 125.74(13) . . ?
C7 C6 P1 125.80(14) . . ?
C10 C6 Fe1 70.01(10) . . ?
C7 C6 Fe1 69.05(10) . . ?
P1 C6 Fe1 118.32(9) . . ?
C8 C7 C6 107.53(16) . . ?
C8 C7 Fe1 70.28(11) . . ?
C6 C7 Fe1 69.47(10) . . ?
C8 C7 H7 126.2 . . ?
C6 C7 H7 126.2 . . ?
Fe1 C7 H7 125.6 . . ?
C9 C8 C7 108.43(17) . . ?
C9 C8 Fe1 69.92(11) . . ?
C7 C8 Fe1 68.86(10) . . ?
C9 C8 H8 125.8 . . ?
C7 C8 H8 125.8 . . ?
Fe1 C8 H8 127.0 . . ?
C8 C9 C10 108.66(17) . . ?
C8 C9 Fe1 69.69(11) . . ?
C10 C9 Fe1 69.71(10) . . ?
C8 C9 H9 125.7 . . ?
C10 C9 H9 125.7 . . ?
Fe1 C9 H9 126.5 . . ?
C9 C10 C6 107.72(16) . . ?
C9 C10 Fe1 69.79(11) . . ?
C6 C10 Fe1 68.89(10) . . ?
C9 C10 H10 126.1 . . ?
C6 C10 H10 126.1 . . ?
Fe1 C10 H10 126.7 . . ?
N1 C11 N2 124.68(17) . . ?
N1 C11 H11 117.7 . . ?
N2 C11 H11 117.7 . . ?
C13 C12 C17 119.47(17) . . ?
C13 C12 P1 122.15(14) . . ?
C17 C12 P1 118.28(14) . . ?
C14 C13 C12 119.96(18) . . ?
C14 C13 H13 120.0 . . ?
C12 C13 H13 120.0 . . ?
C15 C14 C13 120.31(18) . . ?
C15 C14 H14 119.8 . . ?
C13 C14 H14 119.8 . . ?
C14 C15 C16 119.99(18) . . ?
C14 C15 H15 120.0 . . ?
C16 C15 H15 120.0 . . ?
C17 C16 C15 120.32(19) . . ?
C17 C16 H16 119.8 . . ?
C15 C16 H16 119.8 . . ?
C16 C17 C12 119.93(18) . . ?
C16 C17 H17 120.0 . . ?
C12 C17 H17 120.0 . . ?
C23 C18 C19 119.45(16) . . ?
C23 C18 P1 119.55(13) . . ?
C19 C18 P1 120.93(13) . . ?
C20 C19 C18 120.17(17) . . ?
C20 C19 H19 119.9 . . ?
C18 C19 H19 119.9 . . ?
C19 C20 C21 120.19(17) . . ?
C19 C20 H20 119.9 . . ?
C21 C20 H20 119.9 . . ?
C22 C21 C20 119.80(17) . . ?
C22 C21 H21 120.1 . . ?
C20 C21 H21 120.1 . . ?
C21 C22 C23 120.23(17) . . ?
C21 C22 H22 119.9 . . ?
C23 C22 H22 119.9 . . ?
C22 C23 C18 120.15(16) . . ?
C22 C23 H23 119.9 . . ?
C18 C23 H23 119.9 . . ?
N2 C24 C26 108.62(17) . . ?
N2 C24 C25 109.70(16) . . ?
C26 C24 C25 112.16(18) . . ?
N2 C24 H24 108.8 . . ?
C26 C24 H24 108.8 . . ?
C25 C24 H24 108.8 . . ?
C24 C25 H25A 109.5 . . ?
C24 C25 H25B 109.5 . . ?
H25A C25 H25B 109.5 . . ?
C24 C25 H25C 109.5 . . ?
H25A C25 H25C 109.5 . . ?
H25B C25 H25C 109.5 . . ?
C24 C26 H26A 109.5 . . ?
C24 C26 H26B 109.5 . . ?
H26A C26 H26B 109.5 . . ?
C24 C26 H26C 109.5 . . ?
H26A C26 H26C 109.5 . . ?
H26B C26 H26C 109.5 . . ?

loop_
_geom_bond_atom_site_label_1
_geom_bond_atom_site_label_2
_geom_bond_distance
_geom_bond_site_symmetry_2
_geom_bond_publ_flag
Ni1 N1 1.9823(15) . ?
Ni1 Cl2 2.2155(5) . ?
Ni1 Cl1 2.2613(5) . ?
Ni1 P1 2.2866(5) . ?
Fe1 C7 2.0310(19) . ?
Fe1 C6 2.0367(18) . ?
Fe1 C3 2.045(2) . ?
Fe1 C4 2.047(2) . ?
Fe1 C5 2.0487(19) . ?
Fe1 C8 2.0498(19) . ?
Fe1 C10 2.0517(19) . ?
Fe1 C9 2.0528(19) . ?
Fe1 C2 2.0563(19) . ?
Fe1 C1 2.0666(18) . ?
P1 C6 1.7884(18) . ?
P1 C12 1.8170(18) . ?
P1 C18 1.8187(17) . ?
N1 C11 1.313(2) . ?
N1 C1 1.424(2) . ?
N2 C11 1.313(2) . ?
N2 C24 1.469(2) . ?
N2 H2N 0.9466 . ?
C1 C2 1.421(3) . ?
C1 C5 1.427(3) . ?
C2 C3 1.427(3) . ?
C2 H2 0.9500 . ?
C3 C4 1.418(3) . ?
C3 H3 0.9500 . ?
C4 C5 1.421(3) . ?
C4 H4 0.9500 . ?
C5 H5 0.9500 . ?
C6 C10 1.435(2) . ?
C6 C7 1.440(2) . ?
C7 C8 1.424(3) . ?
C7 H7 0.9500 . ?
C8 C9 1.416(3) . ?
C8 H8 0.9500 . ?
C9 C10 1.421(3) . ?
C9 H9 0.9500 . ?
C10 H10 0.9500 . ?
C11 H11 0.9500 . ?
C12 C13 1.394(2) . ?
C12 C17 1.399(3) . ?
C13 C14 1.389(3) . ?
C13 H13 0.9500 . ?
C14 C15 1.382(3) . ?
C14 H14 0.9500 . ?
C15 C16 1.386(3) . ?
C15 H15 0.9500 . ?
C16 C17 1.385(3) . ?
C16 H16 0.9500 . ?
C17 H17 0.9500 . ?
C18 C23 1.393(2) . ?
C18 C19 1.396(2) . ?
C19 C20 1.389(3) . ?
C19 H19 0.9500 . ?
C20 C21 1.391(3) . ?
C20 H20 0.9500 . ?
C21 C22 1.387(3) . ?
C21 H21 0.9500 . ?
C22 C23 1.392(2) . ?
C22 H22 0.9500 . ?
C23 H23 0.9500 . ?
C24 C26 1.514(3) . ?
C24 C25 1.516(3) . ?
C24 H24 1.0000 . ?
C25 H25A 0.9800 . ?
C25 H25B 0.9800 . ?
C25 H25C 0.9800 . ?
C26 H26A 0.9800 . ?
C26 H26B 0.9800 . ?
C26 H26C 0.9800 . ?
